data_7238105
loop_
_publ_author_name
'Zhang, Hong-Tao'
'Li, Yi-Zhi'
'Wang, Hua-Qin'
'Nfor, Emmanuel N.'
'You, Xiao-Zeng'

_publ_section_title
;
 From loop-like chain to helix: a result of symmetry breaking triggered by
 the replacement of coordination water
;
_journal_issue 94
_journal_name_full CrystEngComm
_journal_page_first 578
_journal_paper_doi 10.1039/b510446g
_journal_volume 7
_journal_year 2005
_chemical_formula_moiety 'C7 H7 Cd N O6'
_chemical_formula_sum 'C7 H7 Cd N O6'
_chemical_formula_weight 313.54
_space_group_IT_number 14
_space_group_name_Hall '-P 2ybc'
_space_group_name_H-M_alt 'P 1 21/c 1'
_symmetry_cell_setting monoclinic
_symmetry_space_group_name_Hall '-P 2ybc'
_symmetry_space_group_name_H-M 'P 1 21/c 1'
_atom_sites_solution_hydrogens geom
_atom_sites_solution_primary direct
_atom_sites_solution_secondary difmap
_audit_creation_method SHELXL-97
_cell_angle_alpha 90.00
_cell_angle_beta 114.515(10)
_cell_angle_gamma 90.00
_cell_formula_units_Z 4
_cell_length_a 7.8679(19)
_cell_length_b 15.969(4)
_cell_length_c 8.078(2)
_cell_measurement_temperature 298(2)
_cell_volume 923.4(4)
_computing_structure_refinement 'SHELXL-97 (Sheldrick, 1997)'
_computing_structure_solution 'SHELXS-97 (Sheldrick, 1990)'
_diffrn_ambient_temperature 298(2)
_diffrn_measured_fraction_theta_full 0.990
_diffrn_measured_fraction_theta_max 0.990
_diffrn_measurement_device_type 'CCD area detector'
_diffrn_measurement_method 'phi and omega scans'
_diffrn_radiation_monochromator graphite
_diffrn_radiation_source 'fine-focus sealed tube'
_diffrn_radiation_type MoK\a
_diffrn_radiation_wavelength 0.71073
_diffrn_reflns_av_R_equivalents 0.0641
_diffrn_reflns_av_sigmaI/netI 0.0666
_diffrn_reflns_limit_h_max 6
_diffrn_reflns_limit_h_min -10
_diffrn_reflns_limit_k_max 19
_diffrn_reflns_limit_k_min -21
_diffrn_reflns_limit_l_max 10
_diffrn_reflns_limit_l_min -10
_diffrn_reflns_number 5484
_diffrn_reflns_theta_full 28.06
_diffrn_reflns_theta_max 28.06
_diffrn_reflns_theta_min 2.55
_exptl_absorpt_coefficient_mu 2.373
_exptl_absorpt_correction_T_max 0.550
_exptl_absorpt_correction_T_min 0.430
_exptl_absorpt_correction_type empirical
_exptl_absorpt_process_details 'SADABS (Sheldrick, 1996)'
_exptl_crystal_colour colorless
_exptl_crystal_density_diffrn 2.255
_exptl_crystal_density_method 'not measured'
_exptl_crystal_description prism
_exptl_crystal_F_000 608
_exptl_crystal_size_max 0.5
_exptl_crystal_size_mid 0.3
_exptl_crystal_size_min 0.25
_refine_diff_density_max 0.525
_refine_diff_density_min -0.689
_refine_diff_density_rms 0.136
_refine_ls_extinction_method none
_refine_ls_goodness_of_fit_ref 0.952
_refine_ls_hydrogen_treatment constr
_refine_ls_matrix_type full
_refine_ls_number_parameters 136
_refine_ls_number_reflns 2165
_refine_ls_number_restraints 0
_refine_ls_restrained_S_all 0.952
_refine_ls_R_factor_all 0.0415
_refine_ls_R_factor_gt 0.0319
_refine_ls_shift/su_max 0.001
_refine_ls_shift/su_mean 0.000
_refine_ls_structure_factor_coef Fsqd
_refine_ls_weighting_details 'calc w=1/[\s^2^(Fo^2^)+(0.0121P)^2^+0.0000P] where P=(Fo^2^+2Fc^2^)/3'
_refine_ls_weighting_scheme calc
_refine_ls_wR_factor_gt 0.0579
_refine_ls_wR_factor_ref 0.0605
_reflns_number_gt 1795
_reflns_number_total 2165
_reflns_threshold_expression >2sigma(I)
_cod_data_source_file b510446g.txt
_cod_data_source_block cdq
_cod_original_cell_volume 923.5(4)
_cod_original_sg_symbol_H-M P21/C
_cod_database_code 7238105

loop_
_symmetry_equiv_pos_as_xyz
'x, y, z'
'-x, y+1/2, -z+1/2'
'-x, -y, -z'
'x, -y-1/2, z-1/2'

loop_
_atom_site_label
_atom_site_type_symbol
_atom_site_fract_x
_atom_site_fract_y
_atom_site_fract_z
_atom_site_U_iso_or_equiv
_atom_site_adp_type
_atom_site_occupancy
_atom_site_symmetry_multiplicity
_atom_site_calc_flag
_atom_site_refinement_flags
C1 C 0.0228(5) 0.60606(18) 0.5149(4) 0.0209(7) Uani 1 1 d .
C2 C -0.0766(5) 0.63393(19) 0.3391(4) 0.0239(7) Uani 1 1 d .
C3 C -0.2589(5) 0.6621(2) 0.2893(5) 0.0312(8) Uani 1 1 d .
H3 H -0.3299 0.6807 0.1714 0.037 Uiso 1 1 calc R
C4 C -0.3320(5) 0.6621(2) 0.4169(5) 0.0321(8) Uani 1 1 d .
H4 H -0.4519 0.6823 0.3875 0.039 Uiso 1 1 calc R
C5 C -0.2266(5) 0.6319(2) 0.5882(5) 0.0292(8) Uani 1 1 d .
H5 H -0.2783 0.6306 0.6729 0.035 Uiso 1 1 calc R
C6 C 0.2225(5) 0.57449(18) 0.5788(4) 0.0246(7) Uani 1 1 d .
C7 C 0.0042(5) 0.6389(2) 0.2001(4) 0.0257(8) Uani 1 1 d .
Cd Cd 0.15031(4) 0.559218(14) 0.92192(3) 0.02597(9) Uani 1 1 d .
N1 N -0.0507(4) 0.60424(16) 0.6376(4) 0.0232(6) Uani 1 1 d .
O1 O 0.3004(4) 0.54562(14) 0.7400(3) 0.0330(6) Uani 1 1 d .
O2 O 0.2956(4) 0.57797(15) 0.4720(3) 0.0370(6) Uani 1 1 d .
O3 O 0.0838(4) 0.70423(14) 0.1910(3) 0.0396(7) Uani 1 1 d .
O4 O -0.0230(3) 0.57613(12) 0.0933(3) 0.0259(5) Uani 1 1 d .
O1W O 0.2756(4) 0.69428(14) 0.9866(3) 0.0385(6) Uani 1 1 d .
H1WA H 0.2355 0.7180 1.0575 0.046 Uiso 1 1 d R
H1WB H 0.2361 0.7222 0.8882 0.046 Uiso 1 1 d R
O2W O 0.3597(4) 0.51215(14) 1.1862(3) 0.0365(6) Uani 1 1 d .
H2WA H 0.3624 0.5405 1.2763 0.044 Uiso 1 1 d R
H2WB H 0.4686 0.5087 1.1889 0.044 Uiso 1 1 d R

loop_
_atom_site_aniso_label
_atom_site_aniso_U_11
_atom_site_aniso_U_22
_atom_site_aniso_U_33
_atom_site_aniso_U_23
_atom_site_aniso_U_13
_atom_site_aniso_U_12
C1 0.0253(18) 0.0196(15) 0.0212(17) -0.0014(13) 0.0129(15) -0.0005(14)
C2 0.0280(19) 0.0203(15) 0.0239(19) -0.0027(14) 0.0114(16) 0.0001(15)
C3 0.033(2) 0.0349(19) 0.025(2) 0.0030(16) 0.0108(17) 0.0037(17)
C4 0.026(2) 0.0344(19) 0.037(2) 0.0037(17) 0.0136(18) 0.0068(16)
C5 0.032(2) 0.0307(18) 0.032(2) -0.0007(16) 0.0207(18) -0.0008(17)
C6 0.031(2) 0.0242(16) 0.0198(18) -0.0025(14) 0.0113(16) -0.0025(15)
C7 0.033(2) 0.0267(17) 0.0184(18) 0.0026(14) 0.0111(16) 0.0070(16)
Cd 0.03024(16) 0.03083(15) 0.01991(15) 0.00339(11) 0.01346(12) 0.00117(12)
N1 0.0251(16) 0.0249(13) 0.0216(15) 0.0002(12) 0.0116(13) 0.0000(13)
O1 0.0308(14) 0.0462(15) 0.0260(14) 0.0094(12) 0.0158(12) 0.0120(12)
O2 0.0315(14) 0.0602(16) 0.0251(14) 0.0019(12) 0.0175(12) 0.0056(14)
O3 0.064(2) 0.0282(12) 0.0378(16) -0.0040(12) 0.0322(15) -0.0100(14)
O4 0.0304(14) 0.0282(12) 0.0212(13) -0.0023(10) 0.0128(11) -0.0011(11)
O1W 0.0469(17) 0.0362(13) 0.0335(15) 0.0022(12) 0.0178(14) 0.0016(13)
O2W 0.0322(15) 0.0543(15) 0.0227(14) 0.0023(12) 0.0112(12) 0.0101(14)

loop_
_atom_type_symbol
_atom_type_description
_atom_type_scat_dispersion_real
_atom_type_scat_dispersion_imag
_atom_type_scat_source
C C 0.0033 0.0016 'International Tables Vol C Tables 4.2.6.8 and 6.1.1.4'
H H 0.0000 0.0000 'International Tables Vol C Tables 4.2.6.8 and 6.1.1.4'
N N 0.0061 0.0033 'International Tables Vol C Tables 4.2.6.8 and 6.1.1.4'
O O 0.0106 0.0060 'International Tables Vol C Tables 4.2.6.8 and 6.1.1.4'
Cd Cd -0.8075 1.2024 'International Tables Vol C Tables 4.2.6.8 and 6.1.1.4'

loop_
_geom_angle_atom_site_label_1
_geom_angle_atom_site_label_2
_geom_angle_atom_site_label_3
_geom_angle
_geom_angle_site_symmetry_1
_geom_angle_site_symmetry_3
N1 C1 C2 122.3(3) . .
N1 C1 C6 116.4(3) . .
C2 C1 C6 121.4(3) . .
C1 C2 C3 118.5(3) . .
C1 C2 C7 123.4(3) . .
C3 C2 C7 118.0(3) . .
C4 C3 C2 119.0(3) . .
C4 C3 H3 120.5 . .
C2 C3 H3 120.5 . .
C5 C4 C3 119.4(3) . .
C5 C4 H4 120.3 . .
C3 C4 H4 120.3 . .
N1 C5 C4 122.1(3) . .
N1 C5 H5 119.0 . .
C4 C5 H5 119.0 . .
O2 C6 O1 124.9(3) . .
O2 C6 C1 117.9(3) . .
O1 C6 C1 117.2(3) . .
O3 C7 O4 124.6(3) . .
O3 C7 C2 118.1(3) . .
O4 C7 C2 117.2(3) . .
O2W Cd O1 102.40(9) . .
O2W Cd N1 175.31(9) . .
O1 Cd N1 72.96(9) . .
O2W Cd O4 81.44(8) . 1_556
O1 Cd O4 176.14(9) . 1_556
N1 Cd O4 103.20(9) . 1_556
O2W Cd O1W 91.24(9) . .
O1 Cd O1W 87.01(8) . .
N1 Cd O1W 89.21(9) . .
O4 Cd O1W 93.26(8) 1_556 .
O2W Cd O4 82.52(9) . 3_566
O1 Cd O4 101.78(8) . 3_566
N1 Cd O4 97.64(9) . 3_566
O4 Cd O4 78.28(8) 1_556 3_566
O1W Cd O4 170.11(8) . 3_566
C1 N1 C5 118.7(3) . .
C1 N1 Cd 114.6(2) . .
C5 N1 Cd 126.6(2) . .
C6 O1 Cd 118.3(2) . .
C7 O4 Cd 121.1(2) . 1_554
C7 O4 Cd 134.3(2) . 3_566
Cd O4 Cd 101.72(8) 1_554 3_566
Cd O1W H1WA 108.8 . .
Cd O1W H1WB 108.6 . .
H1WA O1W H1WB 107.6 . .
Cd O2W H2WA 112.8 . .
Cd O2W H2WB 112.6 . .
H2WA O2W H2WB 110.3 . .

loop_
_geom_bond_atom_site_label_1
_geom_bond_atom_site_label_2
_geom_bond_distance
_geom_bond_site_symmetry_2
C1 N1 1.339(4) .
C1 C2 1.380(4) .
C1 C6 1.522(5) .
C2 C3 1.394(5) .
C2 C7 1.505(4) .
C3 C4 1.374(4) .
C3 H3 0.9300 .
C4 C5 1.372(5) .
C4 H4 0.9300 .
C5 N1 1.346(4) .
C5 H5 0.9300 .
C6 O2 1.220(4) .
C6 O1 1.274(4) .
C7 O3 1.235(4) .
C7 O4 1.281(4) .
Cd O2W 2.218(2) .
Cd O1 2.245(2) .
Cd N1 2.298(3) .
Cd O4 2.327(2) 1_556
Cd O1W 2.339(2) .
Cd O4 2.364(2) 3_566
O1W H1WA 0.8500 .
O1W H1WB 0.8499 .
O2W H2WA 0.8499 .
O2W H2WB 0.8500 .

loop_
_geom_hbond_atom_site_label_D
_geom_hbond_atom_site_label_H
_geom_hbond_atom_site_label_A
_geom_hbond_distance_DH
_geom_hbond_distance_HA
_geom_hbond_distance_DA
_geom_hbond_angle_DHA
_geom_hbond_site_symmetry_A
O1W H1WA O3 0.85 1.92 2.665(3) 144.8 1_556
O1W H1WB O3 0.85 1.94 2.760(4) 161.2 4_576
O2W H2WA O2 0.85 1.96 2.767(3) 159.3 1_556
O2W H2WB O1 0.85 1.88 2.652(4) 151.2 3_667
